data_4113748
loop_
_publ_author_name
'Tracy A. Hanna'
'Lihua Liu'
'Alfredo M. Angeles-Boza'
'Xiaodi Kou'
'C. David Gutsche'
'Krzysztof Ejsmont'
'William H. Watson'
'Lev N. Zakharov'
'Christopher D. Incarvito'
'Arnold L. Rheingold'

_publ_contact_author 'Tracy A. Hanna'
_publ_contact_author_email T.Hanna@tcu.edu
_publ_section_title
;
 Synthesis, Structures, and Conformational Characteristics of Calixarene
 Monoanions and Dianions
;
_journal_name_full 'Journal of the American Chemical Society'
_journal_page_first 6228
_journal_page_last 6238
_journal_paper_doi 10.1021/ja0289797
_journal_volume 125
_journal_year 2003
_chemical_formula_sum 'C30 H27 Cl3 O4'
_chemical_formula_weight 557.87
_chemical_name_systematic
; 
 ? 
;
_space_group_IT_number 14
_symmetry_cell_setting monoclinic
_symmetry_space_group_name_Hall '-P 2yn'
_symmetry_space_group_name_H-M 'P 1 21/n 1'
_atom_sites_solution_hydrogens geom
_atom_sites_solution_primary direct
_atom_sites_solution_secondary difmap
_audit_creation_method SHELXL-97
_cell_angle_alpha 90.00
_cell_angle_beta 94.4050(10)
_cell_angle_gamma 90.00
_cell_formula_units_Z 4
_cell_length_a 14.2184(10)
_cell_length_b 11.3149(8)
_cell_length_c 16.9918(12)
_cell_measurement_temperature 300(2)
_cell_volume 2725.6(3)
_computing_cell_refinement 'Bruker SMART'
_computing_data_collection 'Bruker SMART'
_computing_data_reduction 'Bruker SHELXTL'
_computing_molecular_graphics 'Bruker SHELXTL'
_computing_publication_material 'Bruker SHELXTL'
_computing_structure_refinement 'SHELXL-97 (Sheldrick, 1997)'
_computing_structure_solution 'SHELXS-97 (Sheldrick, 1990)'
_diffrn_ambient_temperature 300(2)
_diffrn_measured_fraction_theta_full 0.999
_diffrn_measured_fraction_theta_max 0.999
_diffrn_measurement_device_type 'CCD area detector'
_diffrn_measurement_method 'phi and omega scans'
_diffrn_radiation_monochromator graphite
_diffrn_radiation_source 'fine-focus sealed tube'
_diffrn_radiation_type MoK\a
_diffrn_radiation_wavelength 0.71073
_diffrn_reflns_av_R_equivalents 0.0161
_diffrn_reflns_av_sigmaI/netI 0.0165
_diffrn_reflns_limit_h_max 13
_diffrn_reflns_limit_h_min -15
_diffrn_reflns_limit_k_max 11
_diffrn_reflns_limit_k_min -12
_diffrn_reflns_limit_l_max 17
_diffrn_reflns_limit_l_min -18
_diffrn_reflns_number 11264
_diffrn_reflns_theta_full 22.50
_diffrn_reflns_theta_max 22.50
_diffrn_reflns_theta_min 1.80
_exptl_absorpt_coefficient_mu 0.371
_exptl_absorpt_correction_type empirical
_exptl_crystal_colour COLORLESS
_exptl_crystal_density_diffrn 1.360
_exptl_crystal_description cubic
_exptl_crystal_F_000 1160
_exptl_crystal_size_max .46
_exptl_crystal_size_mid .41
_exptl_crystal_size_min .32
_refine_diff_density_max 1.019
_refine_diff_density_min -0.771
_refine_diff_density_rms 0.069
_refine_ls_extinction_coef 0.0011(14)
_refine_ls_extinction_expression Fc^*^=kFc[1+0.001xFc^2^\l^3^/sin(2\q)]^-1/4^
_refine_ls_extinction_method SHELXL
_refine_ls_goodness_of_fit_ref 1.051
_refine_ls_hydrogen_treatment mixed
_refine_ls_matrix_type full
_refine_ls_number_parameters 339
_refine_ls_number_reflns 3558
_refine_ls_number_restraints 0
_refine_ls_restrained_S_all 1.051
_refine_ls_R_factor_all 0.1020
_refine_ls_R_factor_gt 0.0869
_refine_ls_shift/su_max 0.038
_refine_ls_shift/su_mean 0.002
_refine_ls_structure_factor_coef Fsqd
_refine_ls_weighting_details 'calc w=1/[\s^2^(Fo^2^)+(0.1379P)^2^+5.9339P] where P=(Fo^2^+2Fc^2^)/3'
_refine_ls_weighting_scheme calc
_refine_ls_wR_factor_gt 0.2477
_refine_ls_wR_factor_ref 0.2633
_reflns_number_gt 2810
_reflns_number_total 3558
_reflns_threshold_expression >2sigma(I)
_cod_data_source_file ja0289797si20021230_042221_13.cif
_cod_data_source_block 41
_cod_database_code 4113748

loop_
_symmetry_equiv_pos_as_xyz
'x, y, z'
'-x+1/2, y+1/2, -z+1/2'
'-x, -y, -z'
'x-1/2, -y-1/2, z-1/2'

loop_
_atom_site_label
_atom_site_type_symbol
_atom_site_fract_x
_atom_site_fract_y
_atom_site_fract_z
_atom_site_U_iso_or_equiv
_atom_site_adp_type
_atom_site_occupancy
_atom_site_symmetry_multiplicity
_atom_site_calc_flag
_atom_site_refinement_flags
C1 C 0.2873(3) 0.5752(4) 0.1897(3) 0.0466(12) Uani 1 1 d .
C2 C 0.2193(4) 0.5290(4) 0.1339(3) 0.0524(13) Uani 1 1 d .
C3 C 0.2462(5) 0.4340(5) 0.0888(3) 0.0677(16) Uani 1 1 d .
H3 H 0.2031 0.4018 0.0508 0.081 Uiso 1 1 calc R
C4 C 0.3348(5) 0.3872(5) 0.0994(4) 0.0739(17) Uani 1 1 d .
H4 H 0.3517 0.3248 0.0678 0.089 Uiso 1 1 calc R
C5 C 0.3992(4) 0.4313(5) 0.1564(4) 0.0692(16) Uani 1 1 d .
H5 H 0.4588 0.3972 0.1638 0.083 Uiso 1 1 calc R
C6 C 0.3761(4) 0.5265(4) 0.2030(3) 0.0531(13) Uani 1 1 d .
C7 C 0.2789(5) 0.7854(5) 0.2070(4) 0.0718(17) Uani 1 1 d .
H7A H 0.3450 0.7951 0.2011 0.108 Uiso 1 1 calc R
H7B H 0.2587 0.8431 0.2435 0.108 Uiso 1 1 calc R
H7C H 0.2442 0.7958 0.1567 0.108 Uiso 1 1 calc R
C8 C 0.1195(4) 0.5775(5) 0.1241(3) 0.0619(14) Uani 1 1 d .
H8A H 0.1196 0.6581 0.1435 0.074 Uiso 1 1 calc R
H8B H 0.0988 0.5792 0.0684 0.074 Uiso 1 1 calc R
C9 C 0.0381(3) 0.5252(4) 0.2475(3) 0.0503(12) Uani 1 1 d .
C10 C 0.0502(4) 0.5055(5) 0.1675(3) 0.0520(13) Uani 1 1 d .
C11 C -0.0007(4) 0.4142(5) 0.1308(3) 0.0611(14) Uani 1 1 d .
H11 H 0.0056 0.3992 0.0777 0.073 Uiso 1 1 calc R
C12 C -0.0607(4) 0.3449(6) 0.1712(3) 0.0688(16) Uani 1 1 d .
H12 H -0.0954 0.2853 0.1448 0.083 Uiso 1 1 calc R
C13 C -0.0691(4) 0.3637(5) 0.2503(3) 0.0583(14) Uani 1 1 d .
H13 H -0.1087 0.3156 0.2774 0.070 Uiso 1 1 calc R
C14 C -0.0194(3) 0.4535(4) 0.2900(3) 0.0495(12) Uani 1 1 d .
C15 C -0.0273(3) 0.4710(5) 0.3779(3) 0.0545(13) Uani 1 1 d .
H15A H -0.0236 0.5548 0.3900 0.065 Uiso 1 1 calc R
H15B H -0.0884 0.4428 0.3917 0.065 Uiso 1 1 calc R
C16 C 0.1337(3) 0.4621(4) 0.4540(3) 0.0470(12) Uani 1 1 d .
C17 C 0.0495(3) 0.4066(4) 0.4276(3) 0.0488(12) Uani 1 1 d .
C18 C 0.0391(4) 0.2886(5) 0.4464(3) 0.0615(14) Uani 1 1 d .
H18 H -0.0168 0.2498 0.4303 0.074 Uiso 1 1 calc R
C19 C 0.1096(4) 0.2279(5) 0.4883(3) 0.0702(16) Uani 1 1 d .
H19 H 0.1012 0.1485 0.5003 0.084 Uiso 1 1 calc R
C20 C 0.1926(4) 0.2834(5) 0.5129(3) 0.0633(15) Uani 1 1 d .
H20 H 0.2402 0.2410 0.5409 0.076 Uiso 1 1 calc R
C21 C 0.2066(3) 0.4018(4) 0.4965(3) 0.0487(12) Uani 1 1 d .
C22 C 0.2994(4) 0.4616(5) 0.5226(3) 0.0561(13) Uani 1 1 d .
H22A H 0.2884 0.5455 0.5289 0.067 Uiso 1 1 calc R
H22B H 0.3224 0.4303 0.5736 0.067 Uiso 1 1 calc R
C23 C 0.3795(3) 0.5163(4) 0.3984(3) 0.0504(12) Uani 1 1 d .
C24 C 0.3742(3) 0.4443(5) 0.4649(3) 0.0502(12) Uani 1 1 d .
C25 C 0.4402(4) 0.3547(5) 0.4761(3) 0.0587(14) Uani 1 1 d .
H25 H 0.4391 0.3067 0.5204 0.070 Uiso 1 1 calc R
C26 C 0.5074(4) 0.3347(5) 0.4236(3) 0.0648(15) Uani 1 1 d .
H26 H 0.5518 0.2750 0.4329 0.078 Uiso 1 1 calc R
C27 C 0.5083(4) 0.4042(5) 0.3569(3) 0.0611(14) Uani 1 1 d .
H27 H 0.5524 0.3889 0.3205 0.073 Uiso 1 1 calc R
C28 C 0.4450(3) 0.4964(5) 0.3431(3) 0.0551(13) Uani 1 1 d .
C29 C 0.4453(4) 0.5708(5) 0.2684(3) 0.0641(15) Uani 1 1 d .
H29A H 0.4298 0.6519 0.2807 0.077 Uiso 1 1 calc R
H29B H 0.5083 0.5703 0.2500 0.077 Uiso 1 1 calc R
C30 C 0.2224(5) 0.4045(7) 0.8151(4) 0.093(2) Uani 1 1 d .
H30 H 0.1613 0.4408 0.8231 0.112 Uiso 1 1 calc R
Cl1 Cl 0.2229(3) 0.3575(5) 0.72320(15) 0.271(3) Uani 1 1 d .
Cl2 Cl 0.24341(19) 0.2866(3) 0.88188(15) 0.1361(10) Uani 1 1 d .
Cl3 Cl 0.3102(3) 0.5049(4) 0.8353(5) 0.282(3) Uani 1 1 d .
O1 O 0.2619(3) 0.6685(3) 0.23642(18) 0.0543(9) Uani 1 1 d .
O2 O 0.0841(3) 0.6182(4) 0.2853(2) 0.0727(12) Uani 1 1 d .
H2 H 0.1370 0.6248 0.2695 0.109 Uiso 1 1 calc R
O3 O 0.1447(3) 0.5812(3) 0.4388(2) 0.0603(10) Uani 1 1 d .
H3A H 0.1221 0.5962 0.3940 0.090 Uiso 1 1 calc R
O4 O 0.3181(3) 0.6097(4) 0.3896(2) 0.0714(11) Uani 1 1 d .
H4A H 0.3054 0.6225 0.3425 0.107 Uiso 1 1 calc R

loop_
_atom_site_aniso_label
_atom_site_aniso_U_11
_atom_site_aniso_U_22
_atom_site_aniso_U_33
_atom_site_aniso_U_23
_atom_site_aniso_U_13
_atom_site_aniso_U_12
C1 0.065(3) 0.036(3) 0.039(2) 0.005(2) 0.011(2) -0.003(2)
C2 0.071(3) 0.048(3) 0.040(3) 0.007(2) 0.009(2) 0.000(2)
C3 0.095(5) 0.061(3) 0.047(3) -0.006(3) 0.006(3) -0.008(3)
C4 0.104(5) 0.054(3) 0.066(4) -0.010(3) 0.021(4) 0.009(3)
C5 0.075(4) 0.064(4) 0.072(4) 0.007(3) 0.024(3) 0.013(3)
C6 0.062(3) 0.050(3) 0.049(3) 0.006(2) 0.017(2) -0.004(2)
C7 0.107(5) 0.039(3) 0.072(4) 0.007(3) 0.027(3) -0.004(3)
C8 0.078(4) 0.065(3) 0.041(3) 0.012(2) -0.006(3) 0.003(3)
C9 0.051(3) 0.051(3) 0.047(3) -0.003(2) -0.006(2) 0.004(2)
C10 0.054(3) 0.060(3) 0.041(3) 0.003(2) -0.005(2) 0.012(2)
C11 0.065(3) 0.072(4) 0.045(3) -0.010(3) -0.007(3) 0.003(3)
C12 0.063(3) 0.079(4) 0.062(4) -0.020(3) -0.006(3) -0.007(3)
C13 0.052(3) 0.066(3) 0.057(3) -0.008(3) 0.002(2) -0.003(3)
C14 0.041(3) 0.058(3) 0.049(3) -0.007(2) -0.002(2) 0.010(2)
C15 0.048(3) 0.067(3) 0.050(3) -0.008(2) 0.007(2) 0.002(2)
C16 0.054(3) 0.051(3) 0.038(2) -0.007(2) 0.013(2) -0.001(2)
C17 0.050(3) 0.057(3) 0.040(3) -0.008(2) 0.010(2) -0.004(2)
C18 0.056(3) 0.071(4) 0.057(3) 0.001(3) 0.004(3) -0.015(3)
C19 0.079(4) 0.060(3) 0.071(4) 0.014(3) 0.002(3) -0.014(3)
C20 0.066(4) 0.068(4) 0.055(3) 0.012(3) 0.000(3) -0.002(3)
C21 0.054(3) 0.058(3) 0.034(2) -0.003(2) 0.008(2) -0.002(2)
C22 0.061(3) 0.067(3) 0.038(3) -0.004(2) -0.005(2) -0.006(3)
C23 0.045(3) 0.056(3) 0.048(3) -0.001(2) -0.002(2) -0.005(2)
C24 0.047(3) 0.057(3) 0.046(3) -0.005(2) -0.008(2) -0.009(2)
C25 0.060(3) 0.061(3) 0.053(3) 0.001(3) -0.007(3) -0.009(3)
C26 0.055(3) 0.062(3) 0.076(4) -0.002(3) -0.005(3) 0.004(3)
C27 0.046(3) 0.071(4) 0.066(3) -0.008(3) 0.004(3) -0.003(3)
C28 0.044(3) 0.064(3) 0.057(3) -0.002(2) 0.002(2) -0.011(2)
C29 0.052(3) 0.075(4) 0.066(3) 0.009(3) 0.011(3) -0.013(3)
C30 0.077(4) 0.113(6) 0.093(5) 0.008(4) 0.027(4) 0.029(4)
Cl1 0.314(5) 0.420(7) 0.0779(16) -0.020(2) -0.004(2) 0.282(5)
Cl2 0.137(2) 0.159(2) 0.1179(18) 0.0283(16) 0.0421(15) 0.0215(17)
Cl3 0.153(3) 0.157(3) 0.550(10) -0.017(4) 0.122(5) -0.043(2)
O1 0.080(2) 0.0393(19) 0.0458(19) 0.0016(15) 0.0191(17) -0.0030(16)
O2 0.087(3) 0.075(3) 0.058(2) -0.016(2) 0.016(2) -0.026(2)
O3 0.070(2) 0.047(2) 0.063(2) -0.0046(17) 0.0038(19) 0.0009(17)
O4 0.076(3) 0.078(3) 0.062(2) 0.016(2) 0.015(2) 0.018(2)

loop_
_atom_type_symbol
_atom_type_description
_atom_type_scat_dispersion_real
_atom_type_scat_dispersion_imag
_atom_type_scat_source
C C 0.0033 0.0016 'International Tables Vol C Tables 4.2.6.8 and 6.1.1.4'
H H 0.0000 0.0000 'International Tables Vol C Tables 4.2.6.8 and 6.1.1.4'
O O 0.0106 0.0060 'International Tables Vol C Tables 4.2.6.8 and 6.1.1.4'
Cl Cl 0.1484 0.1585 'International Tables Vol C Tables 4.2.6.8 and 6.1.1.4'

loop_
_geom_angle_atom_site_label_1
_geom_angle_atom_site_label_2
_geom_angle_atom_site_label_3
_geom_angle
C6 C1 O1 119.1(4)
C6 C1 C2 122.4(5)
O1 C1 C2 118.4(4)
C3 C2 C1 117.2(5)
C3 C2 C8 120.9(5)
C1 C2 C8 122.0(5)
C4 C3 C2 121.1(6)
C3 C4 C5 120.7(5)
C4 C5 C6 120.5(6)
C1 C6 C5 118.0(5)
C1 C6 C29 121.6(5)
C5 C6 C29 120.4(5)
C10 C8 C2 113.0(4)
O2 C9 C14 118.8(4)
O2 C9 C10 119.1(5)
C14 C9 C10 122.1(5)
C11 C10 C9 117.2(5)
C11 C10 C8 121.4(5)
C9 C10 C8 121.3(5)
C12 C11 C10 121.5(5)
C13 C12 C11 120.1(5)
C12 C13 C14 120.7(5)
C13 C14 C9 118.3(5)
C13 C14 C15 120.1(5)
C9 C14 C15 121.6(4)
C17 C15 C14 112.3(4)
O3 C16 C21 118.9(4)
O3 C16 C17 119.0(4)
C21 C16 C17 122.1(5)
C18 C17 C16 117.6(5)
C18 C17 C15 120.6(5)
C16 C17 C15 121.8(5)
C19 C18 C17 121.2(5)
C18 C19 C20 120.4(5)
C19 C20 C21 121.0(5)
C20 C21 C16 117.7(5)
C20 C21 C22 120.5(5)
C16 C21 C22 121.8(5)
C24 C22 C21 113.0(4)
O4 C23 C28 120.2(5)
O4 C23 C24 117.7(4)
C28 C23 C24 122.1(5)
C25 C24 C23 117.4(5)
C25 C24 C22 120.5(5)
C23 C24 C22 122.1(5)
C26 C25 C24 121.9(5)
C25 C26 C27 119.3(5)
C26 C27 C28 121.4(5)
C27 C28 C23 117.9(5)
C27 C28 C29 120.9(5)
C23 C28 C29 121.3(5)
C6 C29 C28 112.7(4)
Cl1 C30 Cl3 110.5(5)
Cl1 C30 Cl2 110.7(5)
Cl3 C30 Cl2 106.8(5)
C1 O1 C7 116.2(4)

loop_
_geom_bond_atom_site_label_1
_geom_bond_atom_site_label_2
_geom_bond_distance
C1 C6 1.381(7)
C1 O1 1.385(6)
C1 C2 1.401(7)
C2 C3 1.391(8)
C2 C8 1.519(8)
C3 C4 1.366(9)
C4 C5 1.374(9)
C5 C6 1.392(8)
C6 C29 1.512(8)
C7 O1 1.441(6)
C8 C10 1.513(7)
C9 O2 1.372(6)
C9 C14 1.393(7)
C9 C10 1.402(7)
C10 C11 1.382(7)
C11 C12 1.379(8)
C12 C13 1.376(8)
C13 C14 1.383(7)
C14 C15 1.520(7)
C15 C17 1.514(7)
C16 O3 1.383(6)
C16 C21 1.395(7)
C16 C17 1.396(7)
C17 C18 1.383(8)
C18 C19 1.369(8)
C19 C20 1.375(8)
C20 C21 1.385(7)
C21 C22 1.518(7)
C22 C24 1.515(7)
C23 O4 1.371(6)
C23 C28 1.392(7)
C23 C24 1.398(7)
C24 C25 1.384(7)
C25 C26 1.375(8)
C26 C27 1.380(8)
C27 C28 1.387(8)
C28 C29 1.524(8)
C30 Cl1 1.649(8)
C30 Cl3 1.704(9)
C30 Cl2 1.762(8)

loop_
_cod_related_entry_id
_cod_related_entry_database
_cod_related_entry_code
1 ChemSpider 30660502
